data_4503600
loop_
_publ_author_name
'Long, Sihui'
'Parkin, Sean'
'Siegler, Maxime A.'
'Cammers, Arthur'
'Li, Tonglei'

_publ_section_title
;
 Polymorphism and Phase Behaviors of 2-(Phenylamino)nicotinic Acid
;
_journal_issue 11
_journal_name_full 'Crystal Growth &amp; Design'
_journal_page_first 4006
_journal_paper_doi 10.1021/cg800123z
_journal_volume 8
_journal_year 2008
_chemical_formula_moiety 'C12 H10 N2 O2'
_chemical_formula_sum 'C12 H10 N2 O2'
_chemical_formula_weight 214.22
_chemical_name_systematic
; 
2-(Phenylamino)nicotinic acid  
;
_space_group_IT_number 1
_symmetry_cell_setting triclinic
_symmetry_space_group_name_Hall 'P 1'
_symmetry_space_group_name_H-M 'P 1'
_atom_sites_solution_hydrogens geom
_atom_sites_solution_primary direct
_atom_sites_solution_secondary difmap
_audit_creation_method SHELXL-97
_cell_angle_alpha 80.7188(12)
_cell_angle_beta 82.7611(13)
_cell_angle_gamma 79.9327(13)
_cell_formula_units_Z 2
_cell_length_a 5.2868(1)
_cell_length_b 9.0544(3)
_cell_length_c 11.0476(4)
_cell_measurement_reflns_used 2297
_cell_measurement_temperature 90.0(2)
_cell_measurement_theta_max 27.48
_cell_measurement_theta_min 1.00
_cell_volume 511.27(3)
_computing_cell_refinement 'SCALEPACK (Otwinowski & Minor, 1997)'
_computing_data_collection 'COLLECT (Nonius, 2002)'
_computing_data_reduction 'DENZO-SMN (Otwinowski & Minor, 1997)'
_computing_molecular_graphics 'XP in SHELXTL (Sheldrick, 1995)'
_computing_publication_material
; 
SHELX97-2 (Sheldrick, 1997) and local procedures 
;
_computing_structure_refinement 'SHELXL-97 (Sheldrick, 1997)'
_computing_structure_solution 'SHELXS-97 (Sheldrick, 1997)'
_diffrn_ambient_temperature 90.0(2)
_diffrn_detector_area_resol_mean 18
_diffrn_measured_fraction_theta_full 0.993
_diffrn_measured_fraction_theta_max 0.993
_diffrn_measurement_device_type 'Nonius KappaCCD diffractometer'
_diffrn_measurement_method '\w scans at fixed \c = 55\%'
_diffrn_radiation_monochromator graphite
_diffrn_radiation_source 'fine-focus sealed tube'
_diffrn_radiation_type MoK\a
_diffrn_radiation_wavelength 0.71073
_diffrn_reflns_av_R_equivalents 0.0660
_diffrn_reflns_av_sigmaI/netI 0.0757
_diffrn_reflns_limit_h_max 6
_diffrn_reflns_limit_h_min -6
_diffrn_reflns_limit_k_max 11
_diffrn_reflns_limit_k_min -11
_diffrn_reflns_limit_l_max 14
_diffrn_reflns_limit_l_min -14
_diffrn_reflns_number 10891
_diffrn_reflns_theta_full 27.50
_diffrn_reflns_theta_max 27.50
_diffrn_reflns_theta_min 1.88
_diffrn_standards_number 0
_exptl_absorpt_coefficient_mu 0.097
_exptl_absorpt_correction_T_max 0.9961
_exptl_absorpt_correction_T_min 0.9668
_exptl_absorpt_correction_type multi-scan
_exptl_absorpt_process_details 'Scalepack (Otwinowski & Minor, 1997)'
_exptl_crystal_colour colourless
_exptl_crystal_density_diffrn 1.392
_exptl_crystal_density_method 'not measured'
_exptl_crystal_description block
_exptl_crystal_F_000 224
_exptl_crystal_size_max 0.35
_exptl_crystal_size_mid 0.12
_exptl_crystal_size_min 0.04
_refine_diff_density_max 0.293
_refine_diff_density_min -0.216
_refine_diff_density_rms 0.063
_refine_ls_abs_structure_details 'Flack H D (1983), Acta Cryst. A39, 876-881'
_refine_ls_abs_structure_Flack -1.3(14)
_refine_ls_extinction_method none
_refine_ls_goodness_of_fit_ref 1.041
_refine_ls_hydrogen_treatment constr
_refine_ls_matrix_type full
_refine_ls_number_parameters 292
_refine_ls_number_reflns 4465
_refine_ls_number_restraints 3
_refine_ls_restrained_S_all 1.041
_refine_ls_R_factor_all 0.0906
_refine_ls_R_factor_gt 0.0551
_refine_ls_shift/su_max 0.000
_refine_ls_shift/su_mean 0.000
_refine_ls_structure_factor_coef Fsqd
_refine_ls_weighting_details 'calc w=1/[\s^2^(Fo^2^)+(0.0545P)^2^+0.1938P] where P=(Fo^2^+2Fc^2^)/3'
_refine_ls_weighting_scheme calc
_refine_ls_wR_factor_gt 0.1175
_refine_ls_wR_factor_ref 0.1335
_reflns_number_gt 3222
_reflns_number_total 4465
_reflns_threshold_expression >2\s(I)
_cod_data_source_file cg800123z_si_004.cif
_cod_data_source_block delta
_cod_database_code 4503600

loop_
_symmetry_equiv_pos_as_xyz
'x, y, z'

loop_
_atom_site_label
_atom_site_type_symbol
_atom_site_fract_x
_atom_site_fract_y
_atom_site_fract_z
_atom_site_U_iso_or_equiv
_atom_site_adp_type
_atom_site_occupancy
_atom_site_symmetry_multiplicity
_atom_site_calc_flag
_atom_site_refinement_flags
N1A N 0.0586(5) 0.4817(3) 0.6703(2) 0.0229(6) Uani 1 1 d .
C2A C -0.0703(6) 0.5300(4) 0.7742(3) 0.0216(7) Uani 1 1 d .
C3A C -0.2584(6) 0.4506(3) 0.8457(3) 0.0205(7) Uani 1 1 d .
C4A C -0.3105(6) 0.3229(4) 0.8049(3) 0.0247(8) Uani 1 1 d .
H4A H -0.4383 0.2686 0.8504 0.030 Uiso 1 1 calc R
C5A C -0.1793(6) 0.2741(4) 0.6991(3) 0.0266(8) Uani 1 1 d .
H5A H -0.2129 0.1863 0.6709 0.032 Uiso 1 1 calc R
C6A C 0.0040(6) 0.3582(4) 0.6352(3) 0.0243(7) Uani 1 1 d .
H6A H 0.0957 0.3255 0.5622 0.029 Uiso 1 1 calc R
N7A N -0.0095(5) 0.6553(3) 0.8104(2) 0.0261(7) Uani 1 1 d .
H7A H -0.0574 0.6680 0.8877 0.031 Uiso 1 1 calc R
C8A C 0.1221(6) 0.7675(3) 0.7376(3) 0.0215(7) Uani 1 1 d .
C9A C 0.2994(6) 0.8273(4) 0.7901(3) 0.0261(7) Uani 1 1 d .
H9A H 0.3362 0.7897 0.8724 0.031 Uiso 1 1 calc R
C10A C 0.4226(7) 0.9415(4) 0.7229(3) 0.0307(8) Uani 1 1 d .
H10A H 0.5445 0.9818 0.7591 0.037 Uiso 1 1 calc R
C11A C 0.3689(7) 0.9977(4) 0.6026(3) 0.0311(8) Uani 1 1 d .
H11A H 0.4545 1.0758 0.5566 0.037 Uiso 1 1 calc R
C12A C 0.1923(7) 0.9402(4) 0.5507(3) 0.0305(8) Uani 1 1 d .
H12A H 0.1551 0.9788 0.4686 0.037 Uiso 1 1 calc R
C13A C 0.0673(6) 0.8256(4) 0.6177(3) 0.0258(7) Uani 1 1 d .
H13A H -0.0562 0.7867 0.5814 0.031 Uiso 1 1 calc R
C14A C -0.3962(6) 0.5002(4) 0.9617(3) 0.0227(7) Uani 1 1 d .
O15A O -0.5789(4) 0.4199(3) 1.0088(2) 0.0290(5) Uani 1 1 d .
H15A H -0.6448 0.4472 1.0765 0.043 Uiso 1 1 calc R
O16A O -0.3452(4) 0.6037(2) 1.0082(2) 0.0271(5) Uani 1 1 d .
N1B N 1.1407(5) 0.5187(3) 0.2044(2) 0.0226(6) Uani 1 1 d .
C2B C 0.9430(6) 0.4638(3) 0.2753(3) 0.0217(7) Uani 1 1 d .
C3B C 0.7772(6) 0.5520(4) 0.3583(3) 0.0219(7) Uani 1 1 d .
C4B C 0.8210(6) 0.6960(4) 0.3618(3) 0.0241(7) Uani 1 1 d .
H4B H 0.7112 0.7572 0.4155 0.029 Uiso 1 1 calc R
C5B C 1.0243(6) 0.7535(4) 0.2877(3) 0.0259(7) Uani 1 1 d .
H5B H 1.0561 0.8533 0.2891 0.031 Uiso 1 1 calc R
C6B C 1.1783(6) 0.6589(4) 0.2117(3) 0.0235(7) Uani 1 1 d .
H6B H 1.3198 0.6961 0.1617 0.028 Uiso 1 1 calc R
N7B N 0.9058(5) 0.3218(3) 0.2660(3) 0.0314(7) Uani 1 1 d .
H7B H 0.7644 0.2910 0.3049 0.038 Uiso 1 1 calc R
C8B C 1.0780(6) 0.2191(3) 0.1980(3) 0.0237(7) Uani 1 1 d .
C9B C 1.0097(6) 0.1808(4) 0.0911(3) 0.0259(7) Uani 1 1 d .
H9B H 0.8498 0.2271 0.0610 0.031 Uiso 1 1 calc R
C10B C 1.1731(7) 0.0761(4) 0.0285(3) 0.0294(8) Uani 1 1 d .
H10B H 1.1252 0.0517 -0.0451 0.035 Uiso 1 1 calc R
C11B C 1.4044(7) 0.0062(4) 0.0706(3) 0.0311(8) Uani 1 1 d .
H11B H 1.5160 -0.0659 0.0269 0.037 Uiso 1 1 calc R
C12B C 1.4719(7) 0.0428(4) 0.1782(3) 0.0334(8) Uani 1 1 d .
H12B H 1.6298 -0.0061 0.2089 0.040 Uiso 1 1 calc R
C13B C 1.3129(6) 0.1494(4) 0.2412(3) 0.0287(8) Uani 1 1 d .
H13B H 1.3633 0.1752 0.3137 0.034 Uiso 1 1 calc R
C14B C 0.5652(6) 0.4897(4) 0.4418(3) 0.0236(7) Uani 1 1 d .
O15B O 0.4578(4) 0.5785(2) 0.5225(2) 0.0274(6) Uani 1 1 d .
H15B H 0.3367 0.5405 0.5660 0.041 Uiso 1 1 calc R
O16B O 0.5011(4) 0.3677(3) 0.4347(2) 0.0284(6) Uani 1 1 d .

loop_
_atom_site_aniso_label
_atom_site_aniso_U_11
_atom_site_aniso_U_22
_atom_site_aniso_U_33
_atom_site_aniso_U_23
_atom_site_aniso_U_13
_atom_site_aniso_U_12
N1A 0.0199(15) 0.0265(15) 0.0208(15) -0.0041(12) 0.0032(12) -0.0030(12)
C2A 0.0216(17) 0.0260(17) 0.0172(16) -0.0039(13) -0.0011(13) -0.0035(14)
C3A 0.0207(16) 0.0214(16) 0.0185(16) 0.0003(13) -0.0007(13) -0.0047(13)
C4A 0.0202(17) 0.0240(18) 0.0294(19) -0.0034(14) 0.0027(15) -0.0062(14)
C5A 0.0297(18) 0.0232(16) 0.0298(19) -0.0103(14) -0.0012(15) -0.0073(14)
C6A 0.0236(17) 0.0288(18) 0.0201(17) -0.0086(14) 0.0053(14) -0.0036(14)
N7A 0.0296(17) 0.0290(15) 0.0218(15) -0.0034(12) 0.0042(13) -0.0152(13)
C8A 0.0204(16) 0.0237(17) 0.0190(16) -0.0052(13) 0.0047(13) -0.0026(13)
C9A 0.0288(19) 0.0260(17) 0.0244(18) -0.0064(14) -0.0014(15) -0.0048(14)
C10A 0.0290(19) 0.0295(19) 0.037(2) -0.0081(16) -0.0023(15) -0.0100(15)
C11A 0.0313(19) 0.0252(18) 0.035(2) -0.0051(15) 0.0073(17) -0.0064(15)
C12A 0.038(2) 0.0286(19) 0.0215(17) -0.0020(14) 0.0014(15) -0.0013(16)
C13A 0.0250(17) 0.0278(17) 0.0245(17) -0.0064(14) -0.0002(14) -0.0030(14)
C14A 0.0182(17) 0.0260(17) 0.0225(17) -0.0025(14) 0.0023(13) -0.0041(14)
O15A 0.0294(13) 0.0320(12) 0.0255(13) -0.0087(10) 0.0113(10) -0.0106(11)
O16A 0.0274(13) 0.0313(13) 0.0236(12) -0.0082(10) 0.0031(10) -0.0075(11)
N1B 0.0207(15) 0.0262(15) 0.0201(15) -0.0022(12) 0.0040(12) -0.0066(12)
C2B 0.0200(17) 0.0226(16) 0.0221(17) -0.0034(14) -0.0004(14) -0.0032(14)
C3B 0.0195(17) 0.0262(17) 0.0204(17) -0.0042(13) -0.0006(13) -0.0044(14)
C4B 0.0213(17) 0.0297(17) 0.0209(17) -0.0054(14) 0.0008(14) -0.0037(15)
C5B 0.0247(17) 0.0246(17) 0.0282(19) -0.0064(14) 0.0041(15) -0.0060(14)
C6B 0.0199(16) 0.0284(18) 0.0215(17) -0.0026(14) 0.0003(13) -0.0040(14)
N7B 0.0301(17) 0.0293(16) 0.0354(17) -0.0127(13) 0.0159(14) -0.0120(14)
C8B 0.0261(18) 0.0251(17) 0.0205(16) -0.0080(14) 0.0064(14) -0.0078(14)
C9B 0.0232(17) 0.0300(18) 0.0237(17) -0.0018(14) -0.0006(14) -0.0055(14)
C10B 0.0314(19) 0.0325(19) 0.0260(18) -0.0132(15) 0.0076(15) -0.0085(16)
C11B 0.029(2) 0.0241(17) 0.039(2) -0.0092(15) 0.0110(16) -0.0057(16)
C12B 0.0206(17) 0.0318(19) 0.043(2) 0.0087(16) -0.0011(16) -0.0052(15)
C13B 0.0294(19) 0.0302(18) 0.0283(18) 0.0006(15) -0.0025(15) -0.0139(15)
C14B 0.0230(17) 0.0279(17) 0.0192(17) -0.0070(14) -0.0010(14) 0.0006(15)
O15B 0.0242(13) 0.0315(13) 0.0255(13) -0.0055(11) 0.0110(10) -0.0098(10)
O16B 0.0271(13) 0.0323(13) 0.0277(13) -0.0092(10) 0.0063(10) -0.0119(11)

loop_
_atom_type_symbol
_atom_type_description
_atom_type_scat_dispersion_real
_atom_type_scat_dispersion_imag
_atom_type_scat_source
C C 0.0033 0.0016 'International Tables Vol C Tables 4.2.6.8 and 6.1.1.4'
H H 0.0000 0.0000 'International Tables Vol C Tables 4.2.6.8 and 6.1.1.4'
N N 0.0061 0.0033 'International Tables Vol C Tables 4.2.6.8 and 6.1.1.4'
O O 0.0106 0.0060 'International Tables Vol C Tables 4.2.6.8 and 6.1.1.4'

loop_
_geom_angle_atom_site_label_1
_geom_angle_atom_site_label_2
_geom_angle_atom_site_label_3
_geom_angle
C6A N1A C2A 118.9(3)
N1A C2A N7A 118.3(3)
N1A C2A C3A 121.2(3)
N7A C2A C3A 120.5(3)
C4A C3A C2A 117.9(3)
C4A C3A C14A 120.4(3)
C2A C3A C14A 121.7(3)
C5A C4A C3A 120.8(3)
C5A C4A H4A 119.6
C3A C4A H4A 119.6
C4A C5A C6A 117.3(3)
C4A C5A H5A 121.3
C6A C5A H5A 121.3
N1A C6A C5A 123.9(3)
N1A C6A H6A 118.1
C5A C6A H6A 118.1
C2A N7A C8A 127.3(3)
C2A N7A H7A 116.3
C8A N7A H7A 116.3
C9A C8A C13A 119.1(3)
C9A C8A N7A 118.9(3)
C13A C8A N7A 121.8(3)
C10A C9A C8A 120.2(3)
C10A C9A H9A 119.9
C8A C9A H9A 119.9
C9A C10A C11A 120.2(3)
C9A C10A H10A 119.9
C11A C10A H10A 119.9
C12A C11A C10A 119.9(3)
C12A C11A H11A 120.1
C10A C11A H11A 120.1
C11A C12A C13A 120.2(3)
C11A C12A H12A 119.9
C13A C12A H12A 119.9
C12A C13A C8A 120.3(3)
C12A C13A H13A 119.8
C8A C13A H13A 119.8
O16A C14A O15A 123.8(3)
O16A C14A C3A 123.8(3)
O15A C14A C3A 112.4(3)
C14A O15A H15A 109.5
C6B N1B C2B 118.7(3)
N1B C2B N7B 118.0(3)
N1B C2B C3B 121.1(3)
N7B C2B C3B 120.9(3)
C4B C3B C2B 118.3(3)
C4B C3B C14B 120.1(3)
C2B C3B C14B 121.6(3)
C3B C4B C5B 120.7(3)
C3B C4B H4B 119.6
C5B C4B H4B 119.6
C6B C5B C4B 117.0(3)
C6B C5B H5B 121.5
C4B C5B H5B 121.5
N1B C6B C5B 124.2(3)
N1B C6B H6B 117.9
C5B C6B H6B 117.9
C2B N7B C8B 124.8(3)
C2B N7B H7B 117.6
C8B N7B H7B 117.6
C9B C8B C13B 119.1(3)
C9B C8B N7B 120.5(3)
C13B C8B N7B 120.3(3)
C10B C9B C8B 120.2(3)
C10B C9B H9B 119.9
C8B C9B H9B 119.9
C11B C10B C9B 121.2(3)
C11B C10B H10B 119.4
C9B C10B H10B 119.4
C10B C11B C12B 118.8(3)
C10B C11B H11B 120.6
C12B C11B H11B 120.6
C13B C12B C11B 121.0(3)
C13B C12B H12B 119.5
C11B C12B H12B 119.5
C12B C13B C8B 119.7(3)
C12B C13B H13B 120.1
C8B C13B H13B 120.1
O16B C14B O15B 124.4(3)
O16B C14B C3B 123.0(3)
O15B C14B C3B 112.7(3)
C14B O15B H15B 109.5

loop_
_geom_bond_atom_site_label_1
_geom_bond_atom_site_label_2
_geom_bond_distance
N1A C6A 1.328(4)
N1A C2A 1.354(4)
C2A N7A 1.363(4)
C2A C3A 1.414(4)
C3A C4A 1.388(4)
C3A C14A 1.487(4)
C4A C5A 1.378(4)
C4A H4A 0.9500
C5A C6A 1.389(5)
C5A H5A 0.9500
C6A H6A 0.9500
N7A C8A 1.416(4)
N7A H7A 0.8800
C8A C9A 1.387(4)
C8A C13A 1.391(4)
C9A C10A 1.382(5)
C9A H9A 0.9500
C10A C11A 1.390(5)
C10A H10A 0.9500
C11A C12A 1.369(5)
C11A H11A 0.9500
C12A C13A 1.389(5)
C12A H12A 0.9500
C13A H13A 0.9500
C14A O16A 1.223(4)
C14A O15A 1.315(4)
O15A H15A 0.8400
N1B C6B 1.335(4)
N1B C2B 1.343(4)
C2B N7B 1.357(4)
C2B C3B 1.426(4)
C3B C4B 1.371(4)
C3B C14B 1.489(4)
C4B C5B 1.390(4)
C4B H4B 0.9500
C5B C6B 1.385(4)
C5B H5B 0.9500
C6B H6B 0.9500
N7B C8B 1.419(4)
N7B H7B 0.8800
C8B C9B 1.389(4)
C8B C13B 1.395(5)
C9B C10B 1.378(5)
C9B H9B 0.9500
C10B C11B 1.375(5)
C10B H10B 0.9500
C11B C12B 1.387(5)
C11B H11B 0.9500
C12B C13B 1.381(5)
C12B H12B 0.9500
C13B H13B 0.9500
C14B O16B 1.227(4)
C14B O15B 1.307(4)
O15B H15B 0.8400

loop_
_geom_hbond_atom_site_label_D
_geom_hbond_atom_site_label_H
_geom_hbond_atom_site_label_A
_geom_hbond_distance_DH
_geom_hbond_distance_HA
_geom_hbond_distance_DA
_geom_hbond_angle_DHA
_geom_hbond_site_symmetry_A
N7A H7A O16A 0.88 1.99 2.669(3) 132.7 .
O15A H15A N1B 0.84 1.83 2.649(3) 166.0 1_356
N7B H7B O16B 0.88 1.99 2.676(3) 133.9 .
O15B H15B N1A 0.84 1.85 2.685(3) 172.2 .

loop_
_geom_torsion_atom_site_label_1
_geom_torsion_atom_site_label_2
_geom_torsion_atom_site_label_3
_geom_torsion_atom_site_label_4
_geom_torsion
C6A N1A C2A N7A 178.9(3)
C6A N1A C2A C3A 0.7(4)
N1A C2A C3A C4A -1.2(4)
N7A C2A C3A C4A -179.4(3)
N1A C2A C3A C14A 178.4(3)
N7A C2A C3A C14A 0.2(4)
C2A C3A C4A C5A 1.2(4)
C14A C3A C4A C5A -178.4(3)
C3A C4A C5A C6A -0.5(5)
C2A N1A C6A C5A 0.0(5)
C4A C5A C6A N1A 0.0(5)
N1A C2A N7A C8A 18.6(5)
C3A C2A N7A C8A -163.2(3)
C2A N7A C8A C9A -141.0(3)
C2A N7A C8A C13A 42.9(5)
C13A C8A C9A C10A -1.1(5)
N7A C8A C9A C10A -177.2(3)
C8A C9A C10A C11A 0.3(5)
C9A C10A C11A C12A 0.3(5)
C10A C11A C12A C13A -0.2(5)
C11A C12A C13A C8A -0.5(5)
C9A C8A C13A C12A 1.2(5)
N7A C8A C13A C12A 177.2(3)
C4A C3A C14A O16A 173.8(3)
C2A C3A C14A O16A -5.8(5)
C4A C3A C14A O15A -6.0(4)
C2A C3A C14A O15A 174.4(3)
C6B N1B C2B N7B 179.4(3)
C6B N1B C2B C3B -0.7(4)
N1B C2B C3B C4B 1.5(4)
N7B C2B C3B C4B -178.6(3)
N1B C2B C3B C14B -177.0(3)
N7B C2B C3B C14B 2.9(4)
C2B C3B C4B C5B -1.0(4)
C14B C3B C4B C5B 177.6(3)
C3B C4B C5B C6B -0.2(5)
C2B N1B C6B C5B -0.6(5)
C4B C5B C6B N1B 1.1(5)
N1B C2B N7B C8B 8.1(5)
C3B C2B N7B C8B -171.8(3)
C2B N7B C8B C9B -110.6(4)
C2B N7B C8B C13B 72.6(4)
C13B C8B C9B C10B -0.4(5)
N7B C8B C9B C10B -177.2(3)
C8B C9B C10B C11B 0.7(5)
C9B C10B C11B C12B 0.0(5)
C10B C11B C12B C13B -1.1(5)
C11B C12B C13B C8B 1.5(5)
C9B C8B C13B C12B -0.7(5)
N7B C8B C13B C12B 176.1(3)
C4B C3B C14B O16B 172.8(3)
C2B C3B C14B O16B -8.7(5)
C4B C3B C14B O15B -7.4(4)
C2B C3B C14B O15B 171.0(3)
